data_7226274
loop_
_publ_author_name
'J, SELVAKUMAR'
'Grandhi, Gowri Sankar'
'Sahoo, Harekrishna'
'Baidya, Mahiuddin'

_publ_section_title
;
 Copper-Mediated Etherification of Arenes with Alkoxysilanes Directed by
 (2-Aminophenyl)pyrazole Group
;
_journal_name_full 'RSC Adv.'
_journal_paper_doi 10.1039/C6RA18861C
_journal_year 2016
_chemical_formula_sum 'C25 H21 N3 O2'
_chemical_formula_weight 395.45
_space_group_crystal_system orthorhombic
_space_group_IT_number 19
_space_group_name_Hall 'P 2ac 2ab'
_space_group_name_H-M_alt 'P 21 21 21'
_symmetry_space_group_name_Hall 'P 2ac 2ab'
_symmetry_space_group_name_H-M 'P 21 21 21'
_atom_sites_solution_hydrogens mixed
_audit_creation_method SHELXL-2014/7
_audit_update_record
;
2016-05-14 deposited with the CCDC.
2016-08-16 downloaded from the CCDC.
;
_cell_angle_alpha 90
_cell_angle_beta 90
_cell_angle_gamma 90
_cell_formula_units_Z 4
_cell_length_a 9.6084(10)
_cell_length_b 11.1938(17)
_cell_length_c 19.649(3)
_cell_measurement_reflns_used 2924
_cell_measurement_temperature 296(2)
_cell_measurement_theta_max 21.75
_cell_measurement_theta_min 2.76
_cell_volume 2113.3(5)
_computing_cell_refinement 'Bruker SAINT'
_computing_data_collection 'Bruker APEX2'
_computing_data_reduction 'Bruker SAINT'
_computing_molecular_graphics 'Bruker SHELXTL'
_computing_publication_material 'Bruker SHELXTL'
_computing_structure_refinement 'SHELXL-2014/7 (Sheldrick, 2014)'
_computing_structure_solution 'SHELXS-97 (Sheldrick 2008)'
_diffrn_ambient_temperature 296(2)
_diffrn_measured_fraction_theta_full 1.000
_diffrn_measured_fraction_theta_max 0.999
_diffrn_measurement_device_type 'Bruker APEX-II CCD'
_diffrn_measurement_method '\f and \w scans'
_diffrn_radiation_type MoK\a
_diffrn_radiation_wavelength 0.71073
_diffrn_reflns_av_R_equivalents 0.0353
_diffrn_reflns_av_unetI/netI 0.0350
_diffrn_reflns_Laue_measured_fraction_full 1.000
_diffrn_reflns_Laue_measured_fraction_max 0.999
_diffrn_reflns_limit_h_max 11
_diffrn_reflns_limit_h_min -10
_diffrn_reflns_limit_k_max 12
_diffrn_reflns_limit_k_min -12
_diffrn_reflns_limit_l_max 21
_diffrn_reflns_limit_l_min -22
_diffrn_reflns_number 13348
_diffrn_reflns_point_group_measured_fraction_full 1.000
_diffrn_reflns_point_group_measured_fraction_max 0.999
_diffrn_reflns_theta_full 24.092
_diffrn_reflns_theta_max 24.092
_diffrn_reflns_theta_min 2.073
_exptl_absorpt_coefficient_mu 0.080
_exptl_absorpt_correction_T_max 0.987
_exptl_absorpt_correction_T_min 0.980
_exptl_absorpt_correction_type multi-scan
_exptl_absorpt_process_details 'SADABS V2014/5(Bruker AXS.Inc)'
_exptl_crystal_colour colourless
_exptl_crystal_density_diffrn 1.243
_exptl_crystal_description Block
_exptl_crystal_F_000 832
_exptl_crystal_size_max 0.250
_exptl_crystal_size_mid 0.220
_exptl_crystal_size_min 0.160
_refine_diff_density_max 0.343
_refine_diff_density_min -0.170
_refine_diff_density_rms 0.030
_refine_ls_abs_structure_details
; 
 Flack x determined using 790 quotients [(I+)-(I-)]/[(I+)+(I-)] 
 (Parsons, Flack and Wagner, Acta Cryst. B69 (2013) 249-259). 
;
_refine_ls_abs_structure_Flack -0.9(8)
_refine_ls_extinction_coef 0.0178(19)
_refine_ls_extinction_expression Fc^*^=kFc[1+0.001xFc^2^\l^3^/sin(2\q)]^-1/4^
_refine_ls_extinction_method 'SHELXL-2014/7 (Sheldrick 2014'
_refine_ls_goodness_of_fit_ref 1.049
_refine_ls_hydrogen_treatment mixed
_refine_ls_matrix_type full
_refine_ls_number_parameters 276
_refine_ls_number_reflns 3328
_refine_ls_number_restraints 0
_refine_ls_restrained_S_all 1.049
_refine_ls_R_factor_all 0.0755
_refine_ls_R_factor_gt 0.0469
_refine_ls_shift/su_max 0.000
_refine_ls_shift/su_mean 0.000
_refine_ls_structure_factor_coef Fsqd
_refine_ls_weighting_details 'w=1/[\s^2^(Fo^2^)+(0.0389P)^2^+0.5926P] where P=(Fo^2^+2Fc^2^)/3'
_refine_ls_weighting_scheme calc
_refine_ls_wR_factor_gt 0.0983
_refine_ls_wR_factor_ref 0.1148
_reflns_Friedel_coverage 0.735
_reflns_Friedel_fraction_full 0.999
_reflns_Friedel_fraction_max 0.999
_reflns_number_gt 2403
_reflns_number_total 3328
_reflns_threshold_expression 'I > 2\s(I)'
_cod_data_source_file c6ra18861c2.cif
_cod_data_source_block 308
_cod_original_cell_volume 2113.4(5)
_cod_database_code 7226274
_shelx_shelxl_version_number 2014/7
_shelx_space_group_comment
; 
The symmetry employed for this shelxl refinement is uniquely defined 
by the following loop, which should always be used as a source of 
symmetry information in preference to the above space-group names. 
They are only intended as comments. 
;
_shelx_estimated_absorpt_t_min 0.980
_shelx_estimated_absorpt_t_max 0.987

loop_
_space_group_symop_operation_xyz
'x, y, z'
'-x+1/2, -y, z+1/2'
'-x, y+1/2, -z+1/2'
'x+1/2, -y+1/2, -z'

loop_
_atom_site_label
_atom_site_type_symbol
_atom_site_fract_x
_atom_site_fract_y
_atom_site_fract_z
_atom_site_U_iso_or_equiv
_atom_site_adp_type
_atom_site_occupancy
_atom_site_site_symmetry_order
_atom_site_calc_flag
_atom_site_refinement_flags_posn
_atom_site_refinement_flags_adp
C1 C 0.6499(6) 0.7832(5) 0.9589(3) 0.0920(16) Uani 1 1 d . .
H1 H 0.6056 0.7137 0.9731 0.110 Uiso 1 1 calc R U
C2 C 0.7091(8) 0.8599(6) 1.0054(3) 0.107(2) Uani 1 1 d . .
H2 H 0.7041 0.8414 1.0515 0.129 Uiso 1 1 calc R U
C3 C 0.7740(7) 0.9610(7) 0.9860(4) 0.115(2) Uani 1 1 d . .
H3 H 0.8132 1.0108 1.0186 0.137 Uiso 1 1 calc R U
C4 C 0.7825(6) 0.9904(6) 0.9199(5) 0.108(2) Uani 1 1 d . .
H4 H 0.8281 1.0602 0.9072 0.129 Uiso 1 1 calc R U
C5 C 0.7254(5) 0.9198(6) 0.8714(3) 0.0909(17) Uani 1 1 d . .
H5 H 0.7308 0.9425 0.8259 0.109 Uiso 1 1 calc R U
C6 C 0.6581(5) 0.8126(5) 0.8889(3) 0.0760(14) Uani 1 1 d . .
C7 C 0.5978(5) 0.7372(6) 0.8359(3) 0.0930(17) Uani 1 1 d . .
H7 H 0.5955 0.7708 0.7927 0.112 Uiso 1 1 calc R U
C8 C 0.5492(5) 0.6349(5) 0.8403(3) 0.0879(17) Uani 1 1 d . .
H8 H 0.5455 0.6009 0.8834 0.106 Uiso 1 1 calc R U
C9 C 0.4936(5) 0.5580(4) 0.7798(2) 0.0746(13) Uani 1 1 d . .
H9A H 0.4754 0.6085 0.7407 0.090 Uiso 1 1 calc R U
H9B H 0.5623 0.4987 0.7670 0.090 Uiso 1 1 calc R U
C10 C 0.2440(4) 0.5626(4) 0.8033(2) 0.0575(11) Uani 1 1 d . .
C11 C 0.2323(5) 0.6783(4) 0.7810(2) 0.0707(13) Uani 1 1 d . .
H11 H 0.3105 0.7181 0.7647 0.085 Uiso 1 1 calc R U
C12 C 0.1064(5) 0.7356(5) 0.7827(2) 0.0819(14) Uani 1 1 d . .
H12 H 0.0993 0.8134 0.7664 0.098 Uiso 1 1 calc R U
C13 C -0.0069(6) 0.6806(5) 0.8075(3) 0.0909(16) Uani 1 1 d . .
H13 H -0.0917 0.7205 0.8092 0.109 Uiso 1 1 calc R U
C14 C 0.0030(5) 0.5649(5) 0.8306(2) 0.0788(14) Uani 1 1 d . .
H14 H -0.0759 0.5277 0.8480 0.095 Uiso 1 1 calc R U
C15 C 0.1274(4) 0.5020(4) 0.8286(2) 0.0557(10) Uani 1 1 d . .
C16 C 0.1210(4) 0.3759(4) 0.8535(2) 0.0609(11) Uani 1 1 d . .
C17 C 0.2517(4) 0.1892(4) 0.8716(2) 0.0572(11) Uani 1 1 d . .
C18 C 0.1433(5) 0.1071(4) 0.8656(3) 0.0782(14) Uani 1 1 d . .
H18 H 0.0584 0.1307 0.8472 0.094 Uiso 1 1 calc R U
C19 C 0.1621(6) -0.0088(5) 0.8867(3) 0.0969(18) Uani 1 1 d . .
H19 H 0.0895 -0.0633 0.8825 0.116 Uiso 1 1 calc R U
C20 C 0.2863(6) -0.0450(5) 0.9138(3) 0.103(2) Uani 1 1 d . .
H20 H 0.2973 -0.1236 0.9281 0.123 Uiso 1 1 calc R U
C21 C 0.3940(5) 0.0338(4) 0.9199(3) 0.0792(15) Uani 1 1 d . .
H21 H 0.4785 0.0089 0.9381 0.095 Uiso 1 1 calc R U
C22 C 0.3768(4) 0.1502(4) 0.8990(2) 0.0576(11) Uani 1 1 d . .
C23 C 0.5557(5) 0.2625(5) 0.9637(3) 0.0811(15) Uani 1 1 d . .
H23 H 0.5303 0.2409 1.0077 0.097 Uiso 1 1 calc R U
C24 C 0.6657(5) 0.3318(5) 0.9465(3) 0.0887(16) Uani 1 1 d . .
H24 H 0.7296 0.3677 0.9757 0.106 Uiso 1 1 calc R U
N1 N 0.2388(4) 0.3089(3) 0.85041(19) 0.0598(10) Uani 1 1 d . .
N2 N 0.4902(3) 0.2305(3) 0.90706(17) 0.0538(8) Uani 1 1 d . .
N3 N 0.5536(4) 0.2765(4) 0.85163(19) 0.0762(12) Uani 1 1 d . .
N4 N 0.6623(5) 0.3377(5) 0.8767(3) 0.1090(16) Uani 1 1 d . .
O1 O 0.3670(3) 0.5001(2) 0.80136(15) 0.0676(8) Uani 1 1 d . .
O2 O 0.0117(3) 0.3352(3) 0.87566(17) 0.0866(10) Uani 1 1 d . .
H1N H 0.312(4) 0.351(4) 0.840(2) 0.066(13) Uiso 1 1 d . .

loop_
_atom_site_aniso_label
_atom_site_aniso_U_11
_atom_site_aniso_U_22
_atom_site_aniso_U_33
_atom_site_aniso_U_23
_atom_site_aniso_U_13
_atom_site_aniso_U_12
C1 0.126(5) 0.070(3) 0.081(4) 0.001(3) -0.006(3) 0.011(3)
C2 0.163(7) 0.083(4) 0.076(4) -0.007(4) -0.019(4) 0.025(4)
C3 0.116(5) 0.107(6) 0.121(6) -0.020(5) -0.023(5) 0.022(4)
C4 0.064(4) 0.100(5) 0.158(7) -0.012(5) 0.007(4) 0.005(3)
C5 0.070(3) 0.100(4) 0.103(5) 0.025(4) 0.023(3) 0.020(3)
C6 0.066(3) 0.093(4) 0.069(3) -0.019(3) -0.014(3) 0.037(3)
C7 0.075(3) 0.107(5) 0.097(4) 0.014(4) 0.008(3) 0.027(4)
C8 0.053(3) 0.073(3) 0.138(5) 0.027(4) 0.001(3) -0.004(3)
C9 0.054(2) 0.079(3) 0.091(4) 0.006(3) 0.015(3) -0.007(3)
C10 0.050(2) 0.072(3) 0.050(3) -0.004(2) -0.004(2) 0.005(2)
C11 0.072(3) 0.074(3) 0.067(3) 0.008(2) -0.001(2) 0.004(3)
C12 0.073(3) 0.079(3) 0.094(4) 0.006(3) -0.007(3) 0.012(3)
C13 0.065(3) 0.091(4) 0.117(4) -0.006(3) -0.003(3) 0.022(3)
C14 0.051(3) 0.090(4) 0.095(4) -0.007(3) 0.004(3) 0.005(3)
C15 0.044(2) 0.072(3) 0.051(2) -0.008(2) -0.0028(19) 0.001(2)
C16 0.043(2) 0.083(3) 0.057(3) -0.007(2) -0.002(2) -0.008(2)
C17 0.050(2) 0.062(3) 0.059(3) -0.006(2) 0.009(2) -0.009(2)
C18 0.063(3) 0.074(3) 0.097(4) -0.010(3) 0.004(3) -0.018(3)
C19 0.078(4) 0.071(4) 0.142(5) -0.016(3) 0.027(4) -0.022(3)
C20 0.091(4) 0.053(3) 0.164(6) 0.006(3) 0.049(4) 0.004(3)
C21 0.063(3) 0.061(3) 0.114(4) 0.002(3) 0.031(3) 0.004(2)
C22 0.053(3) 0.057(3) 0.063(3) -0.007(2) 0.017(2) 0.001(2)
C23 0.082(3) 0.094(4) 0.067(3) 0.000(3) -0.015(3) -0.004(3)
C24 0.075(3) 0.107(4) 0.084(4) -0.012(3) -0.034(3) -0.011(3)
N1 0.042(2) 0.067(2) 0.071(2) 0.0017(19) -0.0001(18) -0.008(2)
N2 0.0438(18) 0.060(2) 0.058(2) -0.0023(18) 0.0080(17) 0.0015(17)
N3 0.054(2) 0.107(3) 0.067(2) -0.008(2) 0.0031(19) -0.030(2)
N4 0.075(3) 0.116(4) 0.137(5) -0.012(4) -0.017(3) -0.013(3)
O1 0.0448(15) 0.0709(19) 0.087(2) 0.0105(16) 0.0123(15) -0.0014(16)
O2 0.0483(17) 0.100(2) 0.112(3) 0.009(2) 0.0153(18) -0.0068(18)

loop_
_atom_type_symbol
_atom_type_description
_atom_type_scat_dispersion_real
_atom_type_scat_dispersion_imag
_atom_type_scat_source
C C 0.0033 0.0016 'International Tables Vol C Tables 4.2.6.8 and 6.1.1.4'
H H 0.0000 0.0000 'International Tables Vol C Tables 4.2.6.8 and 6.1.1.4'
N N 0.0061 0.0033 'International Tables Vol C Tables 4.2.6.8 and 6.1.1.4'
O O 0.0106 0.0060 'International Tables Vol C Tables 4.2.6.8 and 6.1.1.4'

loop_
_geom_angle_atom_site_label_1
_geom_angle_atom_site_label_2
_geom_angle_atom_site_label_3
_geom_angle
C2 C1 C6 118.5(6)
C2 C1 H1 120.7
C6 C1 H1 120.7
C3 C2 C1 121.8(6)
C3 C2 H2 119.1
C1 C2 H2 119.1
C4 C3 C2 120.6(7)
C4 C3 H3 119.7
C2 C3 H3 119.7
C3 C4 C5 120.9(7)
C3 C4 H4 119.6
C5 C4 H4 119.6
C4 C5 C6 120.8(6)
C4 C5 H5 119.6
C6 C5 H5 119.6
C5 C6 C1 117.5(5)
C5 C6 C7 120.1(6)
C1 C6 C7 122.4(6)
C8 C7 C6 129.4(6)
C8 C7 H7 115.3
C6 C7 H7 115.3
C7 C8 C9 125.9(6)
C7 C8 H8 117.1
C9 C8 H8 117.1
O1 C9 C8 108.3(4)
O1 C9 H9A 110.0
C8 C9 H9A 110.0
O1 C9 H9B 110.0
C8 C9 H9B 110.0
H9A C9 H9B 108.4
C11 C10 O1 122.9(4)
C11 C10 C15 120.3(4)
O1 C10 C15 116.8(4)
C12 C11 C10 120.5(5)
C12 C11 H11 119.8
C10 C11 H11 119.8
C13 C12 C11 120.6(5)
C13 C12 H12 119.7
C11 C12 H12 119.7
C12 C13 C14 119.7(5)
C12 C13 H13 120.1
C14 C13 H13 120.1
C13 C14 C15 121.9(5)
C13 C14 H14 119.1
C15 C14 H14 119.1
C14 C15 C10 117.0(4)
C14 C15 C16 115.8(4)
C10 C15 C16 127.3(4)
O2 C16 N1 121.7(4)
O2 C16 C15 120.1(4)
N1 C16 C15 118.1(4)
C22 C17 C18 118.2(4)
C22 C17 N1 119.4(4)
C18 C17 N1 122.4(4)
C19 C18 C17 119.9(5)
C19 C18 H18 120.0
C17 C18 H18 120.0
C20 C19 C18 120.7(5)
C20 C19 H19 119.6
C18 C19 H19 119.6
C21 C20 C19 120.3(5)
C21 C20 H20 119.8
C19 C20 H20 119.8
C20 C21 C22 119.6(5)
C20 C21 H21 120.2
C22 C21 H21 120.2
C21 C22 C17 121.2(4)
C21 C22 N2 118.2(4)
C17 C22 N2 120.5(4)
N2 C23 C24 108.4(4)
N2 C23 H23 125.8
C24 C23 H23 125.8
C23 C24 N4 104.9(4)
C23 C24 H24 127.5
N4 C24 H24 127.5
C16 N1 C17 125.7(4)
C16 N1 H1N 113(3)
C17 N1 H1N 121(3)
C23 N2 N3 111.1(4)
C23 N2 C22 128.8(4)
N3 N2 C22 119.8(3)
N4 N3 N2 104.5(4)
N3 N4 C24 111.1(5)
C10 O1 C9 120.3(3)

loop_
_geom_bond_atom_site_label_1
_geom_bond_atom_site_label_2
_geom_bond_distance
C1 C2 1.377(8)
C1 C6 1.416(7)
C1 H1 0.9300
C2 C3 1.347(9)
C2 H2 0.9300
C3 C4 1.343(9)
C3 H3 0.9300
C4 C5 1.354(8)
C4 H4 0.9300
C5 C6 1.406(7)
C5 H5 0.9300
C6 C7 1.460(7)
C7 C8 1.240(7)
C7 H7 0.9300
C8 C9 1.561(7)
C8 H8 0.9300
C9 O1 1.441(5)
C9 H9A 0.9700
C9 H9B 0.9700
C10 C11 1.371(6)
C10 O1 1.375(5)
C10 C15 1.401(6)
C11 C12 1.370(6)
C11 H11 0.9300
C12 C13 1.343(7)
C12 H12 0.9300
C13 C14 1.375(7)
C13 H13 0.9300
C14 C15 1.387(6)
C14 H14 0.9300
C15 C16 1.496(6)
C16 O2 1.224(5)
C16 N1 1.359(5)
C17 C22 1.387(6)
C17 C18 1.394(6)
C17 N1 1.409(5)
C18 C19 1.374(7)
C18 H18 0.9300
C19 C20 1.368(8)
C19 H19 0.9300
C20 C21 1.365(7)
C20 H20 0.9300
C21 C22 1.376(6)
C21 H21 0.9300
C22 N2 1.422(5)
C23 N2 1.328(5)
C23 C24 1.354(7)
C23 H23 0.9300
C24 N4 1.375(7)
C24 H24 0.9300
N1 H1N 0.87(4)
N2 N3 1.350(5)
N3 N4 1.343(5)

loop_
_geom_torsion_atom_site_label_1
_geom_torsion_atom_site_label_2
_geom_torsion_atom_site_label_3
_geom_torsion_atom_site_label_4
_geom_torsion
C6 C1 C2 C3 -0.1(9)
C1 C2 C3 C4 0.2(10)
C2 C3 C4 C5 0.4(10)
C3 C4 C5 C6 -1.2(8)
C4 C5 C6 C1 1.3(7)
C4 C5 C6 C7 -179.7(5)
C2 C1 C6 C5 -0.7(7)
C2 C1 C6 C7 -179.6(5)
C5 C6 C7 C8 170.9(5)
C1 C6 C7 C8 -10.1(8)
C6 C7 C8 C9 -176.6(4)
C7 C8 C9 O1 -137.8(5)
O1 C10 C11 C12 178.5(4)
C15 C10 C11 C12 -0.7(7)
C10 C11 C12 C13 1.6(7)
C11 C12 C13 C14 -1.1(8)
C12 C13 C14 C15 -0.4(8)
C13 C14 C15 C10 1.3(7)
C13 C14 C15 C16 -178.2(4)
C11 C10 C15 C14 -0.7(6)
O1 C10 C15 C14 -180.0(4)
C11 C10 C15 C16 178.7(4)
O1 C10 C15 C16 -0.5(6)
C14 C15 C16 O2 -2.0(6)
C10 C15 C16 O2 178.6(4)
C14 C15 C16 N1 177.7(4)
C10 C15 C16 N1 -1.8(6)
C22 C17 C18 C19 0.3(7)
N1 C17 C18 C19 179.5(5)
C17 C18 C19 C20 0.1(9)
C18 C19 C20 C21 -0.4(9)
C19 C20 C21 C22 0.4(8)
C20 C21 C22 C17 0.0(7)
C20 C21 C22 N2 179.0(4)
C18 C17 C22 C21 -0.3(6)
N1 C17 C22 C21 -179.6(4)
C18 C17 C22 N2 -179.3(4)
N1 C17 C22 N2 1.5(6)
N2 C23 C24 N4 -0.7(6)
O2 C16 N1 C17 -0.5(7)
C15 C16 N1 C17 179.9(4)
C22 C17 N1 C16 -146.8(4)
C18 C17 N1 C16 34.0(7)
C24 C23 N2 N3 0.1(5)
C24 C23 N2 C22 174.2(4)
C21 C22 N2 C23 -59.4(6)
C17 C22 N2 C23 119.6(5)
C21 C22 N2 N3 114.2(5)
C17 C22 N2 N3 -66.8(5)
C23 N2 N3 N4 0.6(5)
C22 N2 N3 N4 -174.1(4)
N2 N3 N4 C24 -1.0(6)
C23 C24 N4 N3 1.1(6)
C11 C10 O1 C9 4.5(6)
C15 C10 O1 C9 -176.3(4)
C8 C9 O1 C10 78.4(5)
